data_7714087
loop_
_publ_author_name
'Kulmaczewski, Rafal'
'Halcrow, Malcolm'

_publ_section_title
;
 Iron(II) Complexes of 2,6-Bis(imidazo[1,2&#x2011;a]pyridin-2-yl)pyridine
 and Related Ligands with Annelated Distal Heterocyclic Donors
;
_journal_name_full 'Dalton Transactions'
_journal_paper_doi 10.1039/D3DT02747C
_journal_year 2023
_chemical_formula_moiety 'C37 H27 Br Fe N7, Br, 0.5(H2 O)'
_chemical_formula_sum 'C37 H28 Br2 Fe N7 O0.5'
_chemical_formula_weight 794.33
_chemical_name_systematic
'Bromo[2,6-bis(imidazo[1,2\^a\/E?a]quinolin-2-yl)pyridine]bis(pyridine)iron(II)  bromide hemihydrate'
_space_group_crystal_system monoclinic
_space_group_IT_number 14
_space_group_name_Hall '-P 2ybc'
_space_group_name_H-M_alt 'P 1 21/c 1'
_atom_sites_solution_hydrogens geom
_audit_creation_date 2022-07-27
_audit_creation_method
;
Olex2 1.5
(compiled 2021.07.19 svn.r715e62df for OlexSys, GUI svn.r6383)
;
_audit_update_record
;
2023-08-15 deposited with the CCDC.	2023-10-02 downloaded from the CCDC.
;
_cell_angle_alpha 90
_cell_angle_beta 108.553(4)
_cell_angle_gamma 90
_cell_formula_units_Z 4
_cell_length_a 12.8813(4)
_cell_length_b 14.1735(4)
_cell_length_c 19.6258(5)
_cell_measurement_reflns_used 5091
_cell_measurement_temperature 120(2)
_cell_measurement_theta_max 73.38
_cell_measurement_theta_min 3.90
_cell_volume 3396.93(18)
_computing_cell_refinement 'CrysAlisPro, Agilent Technologies'
_computing_data_collection 'CrysAlisPro, Agilent Technologies'
_computing_data_reduction 'CrysAlisPro, Agilent Technologies'
_computing_molecular_graphics 'Olex2 1.5 (Dolomanov et al., 2009)'
_computing_publication_material 'Olex2 1.5 (Dolomanov et al., 2009)'
_computing_structure_refinement 'SHELXL 2018/3 (Sheldrick, 2015)'
_computing_structure_solution 'SHELXS-97 (Sheldrick, 1990)'
_diffrn_ambient_temperature 120.15
_diffrn_detector_area_resol_mean 5.3095
_diffrn_measured_fraction_theta_full 0.989
_diffrn_measured_fraction_theta_max 0.972
_diffrn_measurement_device_type 'SuperNova, Dual, Cu at zero, Atlas'
_diffrn_measurement_method '\w scans'
_diffrn_radiation_type CuK\a
_diffrn_radiation_wavelength 1.54184
_diffrn_reflns_av_R_equivalents 0.0398
_diffrn_reflns_av_unetI/netI 0.0502
_diffrn_reflns_Laue_measured_fraction_full 0.989
_diffrn_reflns_Laue_measured_fraction_max 0.972
_diffrn_reflns_limit_h_max 12
_diffrn_reflns_limit_h_min -15
_diffrn_reflns_limit_k_max 16
_diffrn_reflns_limit_k_min -17
_diffrn_reflns_limit_l_max 24
_diffrn_reflns_limit_l_min -17
_diffrn_reflns_number 14343
_diffrn_reflns_point_group_measured_fraction_full 0.989
_diffrn_reflns_point_group_measured_fraction_max 0.972
_diffrn_reflns_theta_full 72.000
_diffrn_reflns_theta_max 73.704
_diffrn_reflns_theta_min 3.619
_diffrn_source 'sealed X-ray tube'
_exptl_absorpt_coefficient_mu 6.630
_exptl_absorpt_correction_T_max 1.000
_exptl_absorpt_correction_T_min 0.817
_exptl_absorpt_correction_type multi-scan
_exptl_absorpt_process_details
;
CrysAlisPro, Agilent Technologies,
Version 1.171.36.24 (release 03-12-2012 CrysAlis171 .NET)
Empirical absorption correction using spherical harmonics,
 implemented in SCALE3 ABSPACK scaling algorithm.
;
_exptl_crystal_colour 'dark brown'
_exptl_crystal_density_diffrn 1.553
_exptl_crystal_density_method 'not measured'
_exptl_crystal_description fragment
_exptl_crystal_F_000 1596
_exptl_crystal_recrystallization_method 'Re-crystallisation from solvent: 2,2,2-trifluoroethanol/pyridine'
_exptl_crystal_size_max 0.20
_exptl_crystal_size_mid 0.20
_exptl_crystal_size_min 0.10
_refine_diff_density_max 0.922
_refine_diff_density_min -0.920
_refine_diff_density_rms 0.091
_refine_ls_extinction_method none
_refine_ls_goodness_of_fit_ref 1.014
_refine_ls_hydrogen_treatment constr
_refine_ls_matrix_type full
_refine_ls_number_parameters 437
_refine_ls_number_reflns 6680
_refine_ls_number_restraints 0
_refine_ls_restrained_S_all 1.014
_refine_ls_R_factor_all 0.0748
_refine_ls_R_factor_gt 0.0574
_refine_ls_shift/su_max 0.000
_refine_ls_shift/su_mean 0.000
_refine_ls_structure_factor_coef Fsqd
_refine_ls_weighting_details 'w=1/[\s^2^(Fo^2^)+(0.0893P)^2^+3.3533P] where P=(Fo^2^+2Fc^2^)/3'
_refine_ls_weighting_scheme calc
_refine_ls_wR_factor_gt 0.1499
_refine_ls_wR_factor_ref 0.1639
_reflns_Friedel_coverage 0.000
_reflns_number_gt 5235
_reflns_number_total 6680
_reflns_threshold_expression 'I > 2\s(I)'
_cod_data_source_file d3dt02747c2.cif
_cod_data_source_block exp_1577
_cod_original_formula_sum 'C37 H28 Br2 Fe N7 O0.50'
_cod_database_code 7714087
_shelx_shelxl_version_number 2018/3
_shelx_space_group_comment
;
The symmetry employed for this shelxl refinement is uniquely defined
by the following loop, which should always be used as a source of
symmetry information in preference to the above space-group names.
They are only intended as comments.
;
_olex2_refinement_description
;
1. Fixed Uiso
 At 1.2 times of:
  All C(H) groups
2. Others
 Fixed Sof: Br7A(0.5) O1(0.5) Br7B(0.5)
3.a Aromatic/amide H refined with riding coordinates:
 C4(H4), C5(H5), C6(H6), C11(H11), C12(H12), C14(H14), C15(H15), C16(H16),
 C17(H17), C20(H20), C24(H24), C25(H25), C27(H27), C28(H28), C29(H29), C30(H30),
  C33(H33), C36(H36), C37(H37), C38(H38), C39(H39), C40(H40), C42(H42),
 C43(H43), C44(H44), C45(H45), C46(H46)
;
_olex2_submission_special_instructions 'No special instructions were received'

loop_
_space_group_symop_operation_xyz
'x, y, z'
'-x, y+1/2, -z+1/2'
'-x, -y, -z'
'x, -y-1/2, z-1/2'

loop_
_atom_site_label
_atom_site_type_symbol
_atom_site_fract_x
_atom_site_fract_y
_atom_site_fract_z
_atom_site_U_iso_or_equiv
_atom_site_adp_type
_atom_site_occupancy
_atom_site_site_symmetry_order
_atom_site_calc_flag
_atom_site_refinement_flags_posn
_atom_site_refinement_flags_adp
_atom_site_refinement_flags_occupancy
_atom_site_disorder_assembly
_atom_site_disorder_group
Fe1 Fe 0.53732(6) 0.73391(5) 0.16335(3) 0.03431(18) Uani 1 1 d . . . . .
N2 N 0.5330(3) 0.8781(3) 0.12441(17) 0.0366(8) Uani 1 1 d . . . . .
C3 C 0.6149(4) 0.9110(3) 0.1031(2) 0.0371(9) Uani 1 1 d . . . . .
C4 C 0.6190(4) 1.0055(4) 0.0837(2) 0.0458(11) Uani 1 1 d . . . . .
H4 H 0.678873 1.028732 0.070266 0.055 Uiso 1 1 calc R U . . .
C5 C 0.5337(5) 1.0644(3) 0.0846(2) 0.0485(11) Uani 1 1 d . . . . .
H5 H 0.534341 1.128803 0.071270 0.058 Uiso 1 1 calc R U . . .
C6 C 0.4473(4) 1.0295(4) 0.1050(2) 0.0473(11) Uani 1 1 d . . . . .
H6 H 0.387988 1.069126 0.105209 0.057 Uiso 1 1 calc R U . . .
C7 C 0.4494(4) 0.9350(3) 0.1252(2) 0.0389(9) Uani 1 1 d . . . . .
C8 C 0.6970(4) 0.8384(3) 0.1043(2) 0.0383(9) Uani 1 1 d . . . . .
N9 N 0.6832(3) 0.7506(3) 0.13143(19) 0.0372(8) Uani 1 1 d . . . . .
C10 C 0.7646(4) 0.6976(3) 0.1257(2) 0.0382(9) Uani 1 1 d . . . . .
C11 C 0.7884(4) 0.6007(4) 0.1447(2) 0.0438(10) Uani 1 1 d . . . . .
H11 H 0.743885 0.565007 0.165550 0.053 Uiso 1 1 calc R U . . .
C12 C 0.8767(4) 0.5611(4) 0.1319(3) 0.0480(11) Uani 1 1 d . . . . .
H12 H 0.893032 0.496582 0.143650 0.058 Uiso 1 1 calc R U . . .
C13 C 0.9456(4) 0.6138(4) 0.1015(2) 0.0443(10) Uani 1 1 d . . . . .
C14 C 1.0376(4) 0.5728(4) 0.0887(3) 0.0546(13) Uani 1 1 d . . . . .
H14 H 1.054599 0.508339 0.100227 0.066 Uiso 1 1 calc R U . . .
C15 C 1.1022(4) 0.6249(5) 0.0600(3) 0.0601(14) Uani 1 1 d . . . . .
H15 H 1.164032 0.596364 0.051942 0.072 Uiso 1 1 calc R U . . .
C16 C 1.0790(4) 0.7194(5) 0.0422(3) 0.0567(14) Uani 1 1 d . . . . .
H16 H 1.124381 0.754394 0.021553 0.068 Uiso 1 1 calc R U . . .
C17 C 0.9904(4) 0.7626(4) 0.0543(2) 0.0461(11) Uani 1 1 d . . . . .
H17 H 0.975097 0.827273 0.042846 0.055 Uiso 1 1 calc R U . . .
C18 C 0.9237(4) 0.7099(4) 0.0836(2) 0.0416(10) Uani 1 1 d . . . . .
N19 N 0.8302(3) 0.7487(3) 0.09541(18) 0.0369(8) Uani 1 1 d . . . . .
C20 C 0.7864(4) 0.8384(3) 0.0813(2) 0.0395(9) Uani 1 1 d . . . . .
H20 H 0.813004 0.889289 0.060034 0.047 Uiso 1 1 calc R U . . .
C21 C 0.3698(4) 0.8879(3) 0.1525(2) 0.0400(10) Uani 1 1 d . . . . .
N22 N 0.3932(3) 0.7967(3) 0.17887(18) 0.0388(8) Uani 1 1 d . . . . .
C23 C 0.3122(4) 0.7727(3) 0.2039(2) 0.0414(10) Uani 1 1 d . . . . .
C24 C 0.2967(4) 0.6889(4) 0.2396(2) 0.0471(11) Uani 1 1 d . . . . .
H24 H 0.347600 0.638356 0.247332 0.057 Uiso 1 1 calc R U . . .
C25 C 0.2088(4) 0.6826(5) 0.2622(3) 0.0567(14) Uani 1 1 d . . . . .
H25 H 0.198279 0.627202 0.286447 0.068 Uiso 1 1 calc R U . . .
C26 C 0.1297(4) 0.7585(5) 0.2504(3) 0.0574(15) Uani 1 1 d . . . . .
C27 C 0.0358(5) 0.7532(6) 0.2730(3) 0.0675(17) Uani 1 1 d . . . . .
H27 H 0.023112 0.698183 0.296849 0.081 Uiso 1 1 calc R U . . .
C28 C -0.0370(5) 0.8269(7) 0.2608(4) 0.081(2) Uani 1 1 d . . . . .
H28 H -0.098740 0.823034 0.277141 0.097 Uiso 1 1 calc R U . . .
C29 C -0.0210(4) 0.9078(6) 0.2243(3) 0.0698(19) Uani 1 1 d . . . . .
H29 H -0.072930 0.957661 0.215075 0.084 Uiso 1 1 calc R U . . .
C30 C 0.0692(4) 0.9155(5) 0.2020(3) 0.0599(15) Uani 1 1 d . . . . .
H30 H 0.080518 0.970644 0.177806 0.072 Uiso 1 1 calc R U . . .
C31 C 0.1446(4) 0.8407(4) 0.2155(2) 0.0515(13) Uani 1 1 d . . . . .
N32 N 0.2380(3) 0.8461(3) 0.19356(18) 0.0431(9) Uani 1 1 d . . . . .
C33 C 0.2744(4) 0.9183(4) 0.1605(2) 0.0444(11) Uani 1 1 d . . . . .
H33 H 0.239802 0.977494 0.146082 0.053 Uiso 1 1 calc R U . . .
Br34 Br 0.54027(4) 0.56468(4) 0.20125(2) 0.04660(16) Uani 1 1 d . . . . .
N35 N 0.6395(3) 0.7799(3) 0.27423(19) 0.0426(9) Uani 1 1 d . . . . .
C36 C 0.6290(5) 0.8649(4) 0.2986(2) 0.0526(12) Uani 1 1 d . . . . .
H36 H 0.570957 0.903658 0.270562 0.063 Uiso 1 1 calc R U . . .
C37 C 0.6982(5) 0.9012(5) 0.3631(3) 0.0612(14) Uani 1 1 d . . . . .
H37 H 0.687367 0.963035 0.378194 0.073 Uiso 1 1 calc R U . . .
C38 C 0.7815(5) 0.8464(5) 0.4040(3) 0.0697(19) Uani 1 1 d . . . . .
H38 H 0.830389 0.869320 0.448012 0.084 Uiso 1 1 calc R U . . .
C39 C 0.7932(6) 0.7571(5) 0.3802(3) 0.082(2) Uani 1 1 d . . . . .
H39 H 0.849797 0.716805 0.407976 0.098 Uiso 1 1 calc R U . . .
C40 C 0.7211(5) 0.7264(4) 0.3149(3) 0.0601(15) Uani 1 1 d . . . . .
H40 H 0.730294 0.664806 0.298654 0.072 Uiso 1 1 calc R U . . .
N41 N 0.4483(3) 0.6943(3) 0.04793(17) 0.0351(7) Uani 1 1 d . . . . .
C42 C 0.3523(4) 0.7319(3) 0.0090(2) 0.0379(9) Uani 1 1 d . . . . .
H42 H 0.318189 0.775753 0.031671 0.045 Uiso 1 1 calc R U . . .
C43 C 0.3003(4) 0.7102(4) -0.0626(2) 0.0437(10) Uani 1 1 d . . . . .
H43 H 0.231619 0.737647 -0.088088 0.052 Uiso 1 1 calc R U . . .
C44 C 0.3501(4) 0.6481(3) -0.0959(2) 0.0449(11) Uani 1 1 d . . . . .
H44 H 0.315994 0.631492 -0.144824 0.054 Uiso 1 1 calc R U . . .
C45 C 0.4503(4) 0.6101(4) -0.0575(2) 0.0485(11) Uani 1 1 d . . . . .
H45 H 0.487380 0.568279 -0.079699 0.058 Uiso 1 1 calc R U . . .
C46 C 0.4952(4) 0.6345(3) 0.0142(2) 0.0450(11) Uani 1 1 d . . . . .
H46 H 0.563346 0.607066 0.040903 0.054 Uiso 1 1 calc R U . . .
Br7A Br 0.13463(19) 0.57710(18) 0.44717(15) 0.0730(6) Uani 0.5 1 d . . P A 1
Br7B Br 0.0966(2) 0.5888(2) 0.41768(15) 0.0748(7) Uani 0.5 1 d . . P B 2
O48 O 0.1213(6) 0.4427(5) 0.5566(4) 0.0485(15) Uiso 0.5 1 d . . P . .

loop_
_atom_site_aniso_label
_atom_site_aniso_U_11
_atom_site_aniso_U_22
_atom_site_aniso_U_33
_atom_site_aniso_U_23
_atom_site_aniso_U_13
_atom_site_aniso_U_12
Fe1 0.0359(3) 0.0366(4) 0.0262(3) 0.0004(3) 0.0040(3) 0.0017(3)
N2 0.045(2) 0.0338(18) 0.0258(15) -0.0009(13) 0.0036(14) 0.0027(15)
C3 0.042(2) 0.038(2) 0.0269(18) 0.0008(16) 0.0056(17) 0.0008(18)
C4 0.056(3) 0.043(2) 0.035(2) 0.0008(19) 0.009(2) -0.004(2)
C5 0.067(3) 0.036(2) 0.038(2) 0.0035(19) 0.010(2) 0.006(2)
C6 0.058(3) 0.044(3) 0.035(2) -0.0027(19) 0.007(2) 0.013(2)
C7 0.042(2) 0.042(2) 0.0242(17) -0.0033(17) -0.0015(16) 0.0037(19)
C8 0.039(2) 0.040(2) 0.0295(18) 0.0000(17) 0.0016(17) -0.0025(18)
N9 0.0392(19) 0.0350(18) 0.0335(17) 0.0020(14) 0.0061(15) 0.0022(15)
C10 0.039(2) 0.040(2) 0.0294(19) 0.0029(17) 0.0030(17) -0.0005(19)
C11 0.042(2) 0.044(2) 0.040(2) 0.005(2) 0.0061(19) 0.004(2)
C12 0.046(3) 0.049(3) 0.043(2) 0.004(2) 0.005(2) 0.009(2)
C13 0.035(2) 0.053(3) 0.037(2) 0.001(2) -0.0005(18) 0.006(2)
C14 0.045(3) 0.066(3) 0.045(3) 0.001(2) 0.004(2) 0.015(2)
C15 0.039(3) 0.083(4) 0.054(3) -0.001(3) 0.009(2) 0.012(3)
C16 0.040(3) 0.082(4) 0.043(3) -0.004(3) 0.007(2) -0.005(3)
C17 0.041(2) 0.060(3) 0.032(2) -0.003(2) 0.0029(18) -0.004(2)
C18 0.033(2) 0.056(3) 0.0276(19) -0.0065(19) -0.0015(16) -0.001(2)
N19 0.0348(18) 0.042(2) 0.0289(16) -0.0008(14) 0.0025(14) -0.0015(15)
C20 0.041(2) 0.040(2) 0.0315(19) 0.0012(17) 0.0037(17) -0.0026(19)
C21 0.042(2) 0.043(2) 0.0284(18) -0.0083(17) 0.0027(17) 0.0035(19)
N22 0.0379(19) 0.046(2) 0.0291(16) -0.0060(15) 0.0055(14) 0.0013(16)
C23 0.038(2) 0.049(3) 0.031(2) -0.0094(18) 0.0034(17) -0.003(2)
C24 0.042(2) 0.058(3) 0.036(2) -0.004(2) 0.0051(19) -0.005(2)
C25 0.046(3) 0.075(4) 0.042(2) -0.008(2) 0.005(2) -0.017(3)
C26 0.035(2) 0.092(4) 0.040(2) -0.024(3) 0.003(2) -0.014(3)
C27 0.043(3) 0.105(5) 0.051(3) -0.025(3) 0.009(2) -0.021(3)
C28 0.032(3) 0.138(7) 0.067(4) -0.046(4) 0.011(3) -0.014(4)
C29 0.033(3) 0.103(5) 0.065(3) -0.043(4) 0.005(2) -0.006(3)
C30 0.034(2) 0.084(4) 0.051(3) -0.029(3) -0.001(2) 0.002(2)
C31 0.038(2) 0.074(4) 0.035(2) -0.020(2) 0.0013(19) -0.003(2)
N32 0.0331(18) 0.060(2) 0.0296(16) -0.0122(17) 0.0007(14) -0.0009(17)
C33 0.042(2) 0.051(3) 0.033(2) -0.0076(19) 0.0010(18) 0.006(2)
Br34 0.0602(3) 0.0403(3) 0.0363(2) 0.00354(18) 0.0110(2) -0.0020(2)
N35 0.045(2) 0.048(2) 0.0292(17) 0.0053(16) 0.0030(16) -0.0010(17)
C36 0.055(3) 0.060(3) 0.033(2) -0.010(2) 0.000(2) 0.004(2)
C37 0.064(3) 0.070(4) 0.040(2) -0.010(3) 0.002(2) -0.010(3)
C38 0.075(4) 0.075(4) 0.036(2) 0.011(3) -0.016(3) -0.031(3)
C39 0.088(5) 0.060(4) 0.058(3) 0.022(3) -0.033(3) -0.013(3)
C40 0.064(3) 0.049(3) 0.044(3) 0.012(2) -0.016(2) -0.006(3)
N41 0.0359(18) 0.0370(18) 0.0285(16) -0.0022(14) 0.0046(14) 0.0023(15)
C42 0.037(2) 0.043(2) 0.033(2) 0.0019(17) 0.0093(17) 0.0073(18)
C43 0.043(2) 0.047(3) 0.034(2) 0.0002(19) 0.0012(18) 0.006(2)
C44 0.056(3) 0.042(2) 0.0293(19) -0.0027(18) 0.0036(19) -0.001(2)
C45 0.054(3) 0.051(3) 0.036(2) -0.008(2) 0.007(2) 0.013(2)
C46 0.043(2) 0.043(2) 0.040(2) -0.004(2) 0.002(2) 0.010(2)
Br7A 0.0626(13) 0.0566(11) 0.1128(19) -0.0228(12) 0.0463(12) -0.0110(9)
Br7B 0.0735(16) 0.0626(10) 0.1017(17) 0.0108(11) 0.0468(12) 0.0019(11)

loop_
_atom_type_symbol
_atom_type_description
_atom_type_scat_dispersion_real
_atom_type_scat_dispersion_imag
_atom_type_scat_source
C C 0.0181 0.0091 'International Tables Vol C Tables 4.2.6.8 and 6.1.1.4'
H H 0.0000 0.0000 'International Tables Vol C Tables 4.2.6.8 and 6.1.1.4'
N N 0.0311 0.0180 'International Tables Vol C Tables 4.2.6.8 and 6.1.1.4'
O O 0.0492 0.0322 'International Tables Vol C Tables 4.2.6.8 and 6.1.1.4'
Fe Fe -1.1336 3.1974 'International Tables Vol C Tables 4.2.6.8 and 6.1.1.4'
Br Br -0.6763 1.2805 'International Tables Vol C Tables 4.2.6.8 and 6.1.1.4'

loop_
_geom_angle_atom_site_label_1
_geom_angle_atom_site_label_2
_geom_angle_atom_site_label_3
_geom_angle
_geom_angle_site_symmetry_1
_geom_angle_site_symmetry_3
_geom_angle_publ_flag
N2 Fe1 Br34 176.85(9) . . ?
N2 Fe1 N35 90.54(14) . . ?
N2 Fe1 N41 86.18(13) . . ?
N9 Fe1 N2 73.99(14) . . ?
N9 Fe1 Br34 104.88(10) . . ?
N9 Fe1 N35 87.34(14) . . ?
N9 Fe1 N41 87.00(13) . . ?
N22 Fe1 N2 74.73(15) . . ?
N22 Fe1 N9 148.61(15) . . ?
N22 Fe1 Br34 106.49(11) . . ?
N22 Fe1 N35 90.52(14) . . ?
N22 Fe1 N41 93.39(13) . . ?
N35 Fe1 Br34 92.35(11) . . ?
N35 Fe1 N41 174.07(14) . . ?
N41 Fe1 Br34 90.83(10) . . ?
C3 N2 Fe1 120.2(3) . . ?
C3 N2 C7 120.5(4) . . ?
C7 N2 Fe1 119.2(3) . . ?
N2 C3 C4 121.4(4) . . ?
N2 C3 C8 112.7(4) . . ?
C4 C3 C8 125.8(4) . . ?
C3 C4 H4 120.8 . . ?
C5 C4 C3 118.4(5) . . ?
C5 C4 H4 120.8 . . ?
C4 C5 H5 120.0 . . ?
C4 C5 C6 120.0(5) . . ?
C6 C5 H5 120.0 . . ?
C5 C6 H6 120.6 . . ?
C5 C6 C7 118.7(5) . . ?
C7 C6 H6 120.6 . . ?
N2 C7 C6 120.9(5) . . ?
N2 C7 C21 112.8(4) . . ?
C6 C7 C21 126.3(4) . . ?
N9 C8 C3 117.0(4) . . ?
C20 C8 C3 132.3(4) . . ?
C20 C8 N9 110.6(4) . . ?
C8 N9 Fe1 115.9(3) . . ?
C10 N9 Fe1 138.0(3) . . ?
C10 N9 C8 105.9(4) . . ?
N9 C10 C11 129.3(4) . . ?
N9 C10 N19 110.4(4) . . ?
N19 C10 C11 120.3(4) . . ?
C10 C11 H11 121.0 . . ?
C12 C11 C10 118.1(5) . . ?
C12 C11 H11 121.0 . . ?
C11 C12 H12 119.1 . . ?
C11 C12 C13 121.8(5) . . ?
C13 C12 H12 119.1 . . ?
C14 C13 C12 121.8(5) . . ?
C18 C13 C12 120.5(4) . . ?
C18 C13 C14 117.7(5) . . ?
C13 C14 H14 119.7 . . ?
C15 C14 C13 120.5(5) . . ?
C15 C14 H14 119.7 . . ?
C14 C15 H15 119.5 . . ?
C14 C15 C16 121.0(5) . . ?
C16 C15 H15 119.5 . . ?
C15 C16 H16 119.8 . . ?
C17 C16 C15 120.4(5) . . ?
C17 C16 H16 119.8 . . ?
C16 C17 H17 120.5 . . ?
C16 C17 C18 119.1(5) . . ?
C18 C17 H17 120.5 . . ?
C17 C18 C13 121.3(5) . . ?
C17 C18 N19 122.1(5) . . ?
N19 C18 C13 116.6(4) . . ?
C10 N19 C18 122.6(4) . . ?
C10 N19 C20 107.5(4) . . ?
C20 N19 C18 129.9(4) . . ?
C8 C20 N19 105.5(4) . . ?
C8 C20 H20 127.3 . . ?
N19 C20 H20 127.3 . . ?
N22 C21 C7 117.9(4) . . ?
C33 C21 C7 131.6(5) . . ?
C33 C21 N22 110.4(4) . . ?
C21 N22 Fe1 115.1(3) . . ?
C23 N22 Fe1 139.0(3) . . ?
C23 N22 C21 105.8(4) . . ?
N22 C23 C24 130.0(5) . . ?
N22 C23 N32 109.9(4) . . ?
N32 C23 C24 120.1(4) . . ?
C23 C24 H24 120.6 . . ?
C25 C24 C23 118.8(5) . . ?
C25 C24 H24 120.6 . . ?
C24 C25 H25 119.3 . . ?
C24 C25 C26 121.5(6) . . ?
C26 C25 H25 119.3 . . ?
C27 C26 C25 122.5(6) . . ?
C31 C26 C25 119.9(5) . . ?
C31 C26 C27 117.6(6) . . ?
C26 C27 H27 119.7 . . ?
C28 C27 C26 120.5(7) . . ?
C28 C27 H27 119.7 . . ?
C27 C28 H28 119.7 . . ?
C27 C28 C29 120.6(6) . . ?
C29 C28 H28 119.7 . . ?
C28 C29 H29 119.8 . . ?
C30 C29 C28 120.4(7) . . ?
C30 C29 H29 119.8 . . ?
C29 C30 H30 120.4 . . ?
C29 C30 C31 119.1(7) . . ?
C31 C30 H30 120.4 . . ?
C26 C31 C30 121.8(5) . . ?
C26 C31 N32 117.5(5) . . ?
N32 C31 C30 120.7(6) . . ?
C23 N32 C31 122.2(5) . . ?
C33 N32 C23 107.9(4) . . ?
C33 N32 C31 129.9(5) . . ?
C21 C33 N32 106.0(4) . . ?
C21 C33 H33 127.0 . . ?
N32 C33 H33 127.0 . . ?
C36 N35 Fe1 121.2(3) . . ?
C36 N35 C40 117.0(4) . . ?
C40 N35 Fe1 121.4(4) . . ?
N35 C36 H36 118.1 . . ?
N35 C36 C37 123.8(5) . . ?
C37 C36 H36 118.1 . . ?
C36 C37 H37 120.6 . . ?
C38 C37 C36 118.8(6) . . ?
C38 C37 H37 120.6 . . ?
C37 C38 H38 120.8 . . ?
C37 C38 C39 118.4(5) . . ?
C39 C38 H38 120.8 . . ?
C38 C39 H39 120.4 . . ?
C38 C39 C40 119.2(6) . . ?
C40 C39 H39 120.4 . . ?
N35 C40 C39 122.8(6) . . ?
N35 C40 H40 118.6 . . ?
C39 C40 H40 118.6 . . ?
C42 N41 Fe1 123.7(3) . . ?
C46 N41 Fe1 119.3(3) . . ?
C46 N41 C42 116.9(4) . . ?
N41 C42 H42 118.3 . . ?
N41 C42 C43 123.4(4) . . ?
C43 C42 H42 118.3 . . ?
C42 C43 H43 120.7 . . ?
C44 C43 C42 118.5(4) . . ?
C44 C43 H43 120.7 . . ?
C43 C44 H44 120.4 . . ?
C43 C44 C45 119.3(4) . . ?
C45 C44 H44 120.4 . . ?
C44 C45 H45 120.9 . . ?
C44 C45 C46 118.3(4) . . ?
C46 C45 H45 120.9 . . ?
N41 C46 C45 123.7(4) . . ?
N41 C46 H46 118.2 . . ?
C45 C46 H46 118.2 . . ?

loop_
_geom_bond_atom_site_label_1
_geom_bond_atom_site_label_2
_geom_bond_distance
_geom_bond_site_symmetry_2
_geom_bond_publ_flag
Fe1 N2 2.176(4) . ?
Fe1 N9 2.175(4) . ?
Fe1 N22 2.165(4) . ?
Fe1 Br34 2.5079(8) . ?
Fe1 N35 2.252(4) . ?
Fe1 N41 2.260(3) . ?
N2 C3 1.336(6) . ?
N2 C7 1.350(6) . ?
C3 C4 1.398(7) . ?
C3 C8 1.471(7) . ?
C4 H4 0.9500 . ?
C4 C5 1.384(7) . ?
C5 H5 0.9500 . ?
C5 C6 1.389(8) . ?
C6 H6 0.9500 . ?
C6 C7 1.394(7) . ?
C7 C21 1.460(7) . ?
C8 N9 1.386(6) . ?
C8 C20 1.364(7) . ?
N9 C10 1.323(6) . ?
C10 C11 1.431(7) . ?
C10 N19 1.383(6) . ?
C11 H11 0.9500 . ?
C11 C12 1.361(7) . ?
C12 H12 0.9500 . ?
C12 C13 1.428(7) . ?
C13 C14 1.413(7) . ?
C13 C18 1.412(7) . ?
C14 H14 0.9500 . ?
C14 C15 1.361(9) . ?
C15 H15 0.9500 . ?
C15 C16 1.392(9) . ?
C16 H16 0.9500 . ?
C16 C17 1.381(8) . ?
C17 H17 0.9500 . ?
C17 C18 1.392(7) . ?
C18 N19 1.408(6) . ?
N19 C20 1.383(6) . ?
C20 H20 0.9500 . ?
C21 N22 1.390(6) . ?
C21 C33 1.358(7) . ?
N22 C23 1.332(6) . ?
C23 C24 1.425(7) . ?
C23 N32 1.384(6) . ?
C24 H24 0.9500 . ?
C24 C25 1.344(7) . ?
C25 H25 0.9500 . ?
C25 C26 1.449(9) . ?
C26 C27 1.416(8) . ?
C26 C31 1.396(9) . ?
C27 H27 0.9500 . ?
C27 C28 1.373(11) . ?
C28 H28 0.9500 . ?
C28 C29 1.401(11) . ?
C29 H29 0.9500 . ?
C29 C30 1.369(8) . ?
C30 H30 0.9500 . ?
C30 C31 1.406(8) . ?
C31 N32 1.402(7) . ?
N32 C33 1.371(7) . ?
C33 H33 0.9500 . ?
N35 C36 1.319(7) . ?
N35 C40 1.335(7) . ?
C36 H36 0.9500 . ?
C36 C37 1.393(7) . ?
C37 H37 0.9500 . ?
C37 C38 1.360(9) . ?
C38 H38 0.9500 . ?
C38 C39 1.374(10) . ?
C39 H39 0.9500 . ?
C39 C40 1.391(8) . ?
C40 H40 0.9500 . ?
N41 C42 1.340(6) . ?
N41 C46 1.332(6) . ?
C42 H42 0.9500 . ?
C42 C43 1.386(6) . ?
C43 H43 0.9500 . ?
C43 C44 1.370(7) . ?
C44 H44 0.9500 . ?
C44 C45 1.380(7) . ?
C45 H45 0.9500 . ?
C45 C46 1.385(6) . ?
C46 H46 0.9500 . ?

loop_
_geom_torsion_atom_site_label_1
_geom_torsion_atom_site_label_2
_geom_torsion_atom_site_label_3
_geom_torsion_atom_site_label_4
_geom_torsion
_geom_torsion_site_symmetry_1
_geom_torsion_site_symmetry_2
_geom_torsion_site_symmetry_3
_geom_torsion_site_symmetry_4
_geom_torsion_publ_flag
Fe1 N2 C3 C4 -174.4(3) . . . . ?
Fe1 N2 C3 C8 4.4(5) . . . . ?
Fe1 N2 C7 C6 175.9(3) . . . . ?
Fe1 N2 C7 C21 -1.0(4) . . . . ?
Fe1 N9 C10 C11 -4.1(7) . . . . ?
Fe1 N9 C10 N19 174.7(3) . . . . ?
Fe1 N22 C23 C24 7.3(8) . . . . ?
Fe1 N22 C23 N32 -175.2(3) . . . . ?
Fe1 N35 C36 C37 -172.3(4) . . . . ?
Fe1 N35 C40 C39 172.8(5) . . . . ?
Fe1 N41 C42 C43 177.3(4) . . . . ?
Fe1 N41 C46 C45 -176.2(4) . . . . ?
N2 C3 C4 C5 -2.3(6) . . . . ?
N2 C3 C8 N9 -4.5(5) . . . . ?
N2 C3 C8 C20 173.2(4) . . . . ?
N2 C7 C21 N22 5.2(5) . . . . ?
N2 C7 C21 C33 -178.3(4) . . . . ?
C3 N2 C7 C6 -1.0(6) . . . . ?
C3 N2 C7 C21 -177.9(3) . . . . ?
C3 C4 C5 C6 0.6(7) . . . . ?
C3 C8 N9 Fe1 2.6(5) . . . . ?
C3 C8 N9 C10 178.8(4) . . . . ?
C3 C8 C20 N19 -178.6(4) . . . . ?
C4 C3 C8 N9 174.2(4) . . . . ?
C4 C3 C8 C20 -8.1(7) . . . . ?
C4 C5 C6 C7 0.8(7) . . . . ?
C5 C6 C7 N2 -0.6(6) . . . . ?
C5 C6 C7 C21 175.8(4) . . . . ?
C6 C7 C21 N22 -171.6(4) . . . . ?
C6 C7 C21 C33 5.0(7) . . . . ?
C7 N2 C3 C4 2.5(6) . . . . ?
C7 N2 C3 C8 -178.7(3) . . . . ?
C7 C21 N22 Fe1 -6.8(4) . . . . ?
C7 C21 N22 C23 176.3(4) . . . . ?
C7 C21 C33 N32 -175.7(4) . . . . ?
C8 C3 C4 C5 179.2(4) . . . . ?
C8 N9 C10 C11 -178.9(4) . . . . ?
C8 N9 C10 N19 -0.2(5) . . . . ?
N9 C8 C20 N19 -0.8(5) . . . . ?
N9 C10 C11 C12 178.6(4) . . . . ?
N9 C10 N19 C18 179.4(4) . . . . ?
N9 C10 N19 C20 -0.3(5) . . . . ?
C10 C11 C12 C13 0.9(7) . . . . ?
C10 N19 C20 C8 0.7(4) . . . . ?
C11 C10 N19 C18 -1.7(6) . . . . ?
C11 C10 N19 C20 178.6(4) . . . . ?
C11 C12 C13 C14 179.6(5) . . . . ?
C11 C12 C13 C18 0.1(7) . . . . ?
C12 C13 C14 C15 -179.6(5) . . . . ?
C12 C13 C18 C17 179.6(4) . . . . ?
C12 C13 C18 N19 -1.8(6) . . . . ?
C13 C14 C15 C16 -0.4(8) . . . . ?
C13 C18 N19 C10 2.6(6) . . . . ?
C13 C18 N19 C20 -177.8(4) . . . . ?
C14 C13 C18 C17 0.0(6) . . . . ?
C14 C13 C18 N19 178.7(4) . . . . ?
C14 C15 C16 C17 0.9(8) . . . . ?
C15 C16 C17 C18 -0.9(7) . . . . ?
C16 C17 C18 C13 0.5(6) . . . . ?
C16 C17 C18 N19 -178.1(4) . . . . ?
C17 C18 N19 C10 -178.8(4) . . . . ?
C17 C18 N19 C20 0.9(7) . . . . ?
C18 C13 C14 C15 -0.1(7) . . . . ?
C18 N19 C20 C8 -179.0(4) . . . . ?
N19 C10 C11 C12 -0.1(6) . . . . ?
C20 C8 N9 Fe1 -175.5(3) . . . . ?
C20 C8 N9 C10 0.6(5) . . . . ?
C21 N22 C23 C24 -177.0(4) . . . . ?
C21 N22 C23 N32 0.4(4) . . . . ?
N22 C21 C33 N32 1.1(5) . . . . ?
N22 C23 C24 C25 177.7(5) . . . . ?
N22 C23 N32 C31 -179.4(4) . . . . ?
N22 C23 N32 C33 0.2(5) . . . . ?
C23 C24 C25 C26 0.6(7) . . . . ?
C23 N32 C33 C21 -0.8(5) . . . . ?
C24 C23 N32 C31 -1.7(6) . . . . ?
C24 C23 N32 C33 178.0(4) . . . . ?
C24 C25 C26 C27 179.3(5) . . . . ?
C24 C25 C26 C31 -0.6(7) . . . . ?
C25 C26 C27 C28 179.9(5) . . . . ?
C25 C26 C31 C30 179.1(4) . . . . ?
C25 C26 C31 N32 -0.5(6) . . . . ?
C26 C27 C28 C29 1.4(8) . . . . ?
C26 C31 N32 C23 1.6(6) . . . . ?
C26 C31 N32 C33 -177.9(4) . . . . ?
C27 C26 C31 C30 -0.8(7) . . . . ?
C27 C26 C31 N32 179.6(4) . . . . ?
C27 C28 C29 C30 -1.7(8) . . . . ?
C28 C29 C30 C31 0.7(8) . . . . ?
C29 C30 C31 C26 0.5(7) . . . . ?
C29 C30 C31 N32 -179.9(4) . . . . ?
C30 C31 N32 C23 -178.0(4) . . . . ?
C30 C31 N32 C33 2.4(7) . . . . ?
C31 C26 C27 C28 -0.2(8) . . . . ?
C31 N32 C33 C21 178.8(4) . . . . ?
N32 C23 C24 C25 0.5(6) . . . . ?
C33 C21 N22 Fe1 175.9(3) . . . . ?
C33 C21 N22 C23 -1.0(5) . . . . ?
N35 C36 C37 C38 -0.3(9) . . . . ?
C36 N35 C40 C39 -0.2(9) . . . . ?
C36 C37 C38 C39 -0.6(10) . . . . ?
C37 C38 C39 C40 1.0(11) . . . . ?
C38 C39 C40 N35 -0.7(11) . . . . ?
C40 N35 C36 C37 0.7(8) . . . . ?
N41 C42 C43 C44 -1.1(8) . . . . ?
C42 N41 C46 C45 0.0(7) . . . . ?
C42 C43 C44 C45 -0.6(8) . . . . ?
C43 C44 C45 C46 1.7(8) . . . . ?
C44 C45 C46 N41 -1.5(8) . . . . ?
C46 N41 C42 C43 1.3(7) . . . . ?
